data_7212385
loop_
_publ_author_name
'Law, Ga-Lai'
'Wong, Ka-Leung'
'Lau, Kok-Kin'
'Lap, Sze-to'
'Tanner, Peter A.'
'Kuo, Fonchu'
'Wong, Wing-Tak'

_publ_section_title
;
 Nonlinear optical activity in dipolar organic--lanthanide complexes
;
_journal_issue 20
_journal_name_full 'Journal of Materials Chemistry'
_journal_page_first 4074
_journal_paper_doi 10.1039/b926376d
_journal_volume 20
_journal_year 2010
_chemical_absolute_configuration ad
_chemical_formula_moiety 'C27 H21 Eu O6 '
_chemical_formula_sum 'C27 H21 Eu O6'
_chemical_formula_weight 593.42
_space_group_IT_number 161
_symmetry_cell_setting trigonal
_symmetry_Int_Tables_number 161
_symmetry_space_group_name_Hall 'R 3 -2"c'
_symmetry_space_group_name_H-M 'R 3 c :H'
_audit_creation_date 2006-12-12
_audit_creation_method 'by CrystalStructure 3.6.0'
_cell_angle_alpha 90
_cell_angle_beta 90
_cell_angle_gamma 120
_cell_formula_units_Z 6
_cell_length_a 22.649(4)
_cell_length_b 22.649(4)
_cell_length_c 7.744(1)
_cell_measurement_reflns_used 6841
_cell_measurement_temperature 303(1)
_cell_measurement_theta_max 27.5
_cell_measurement_theta_min 1.8
_cell_volume 3440.3(10)
_computing_cell_refinement 'SAINT (Bruker, 1999)'
_computing_data_collection 'SMART (Bruker, 1998)'
_computing_data_reduction 'SAINT & CrystalStructure (Rigaku/MSC and Rigaku Corporation, 2003)'
_computing_molecular_graphics 'ORTEP-II (Johnson, 1976)'
_computing_publication_material 'CrystalStructure 3.6.0'
_computing_structure_refinement 'CRYSTALS (Watkin et al., 1996)'
_computing_structure_solution 'SHELXS97 (Sheldrick, 1997)'
_diffrn_measured_fraction_theta_full 0.9841
_diffrn_measured_fraction_theta_max 0.9841
_diffrn_measurement_device_type ' Bruker SMART 1000 CCD'
_diffrn_measurement_method '\w & \f scan'
_diffrn_radiation_type 'Mo K\a'
_diffrn_radiation_wavelength 0.71073
_diffrn_reflns_av_R_equivalents 0.024
_diffrn_reflns_limit_h_max 22
_diffrn_reflns_limit_h_min -29
_diffrn_reflns_limit_k_max 29
_diffrn_reflns_limit_k_min -24
_diffrn_reflns_limit_l_max 9
_diffrn_reflns_limit_l_min -7
_diffrn_reflns_number 6841
_diffrn_reflns_theta_full 27.50
_diffrn_reflns_theta_max 27.50
_exptl_absorpt_coefficient_mu 2.770
_exptl_absorpt_correction_T_max 0.801
_exptl_absorpt_correction_T_min 0.631
_exptl_absorpt_correction_type multi-scan
_exptl_absorpt_process_details 'SADABS (Sheldrick, 1997)'
_exptl_crystal_colour colourless
_exptl_crystal_density_diffrn 1.718
_exptl_crystal_density_method 'not measured'
_exptl_crystal_description block
_exptl_crystal_F_000 1764.00
_exptl_crystal_size_max 0.42
_exptl_crystal_size_mid 0.18
_exptl_crystal_size_min 0.08
_refine_diff_density_max 1.48
_refine_diff_density_min -0.84
_refine_ls_abs_structure_details 'Flack (1983). 682 Friedel Pairs'
_refine_ls_abs_structure_Flack -0.05(3)
_refine_ls_extinction_coef 4.6(38)
_refine_ls_extinction_method 'Larson (1970) Crystallographic Computing eq. 22'
_refine_ls_goodness_of_fit_ref 1.054
_refine_ls_hydrogen_treatment constr
_refine_ls_number_parameters 112
_refine_ls_number_reflns 1317
_refine_ls_R_factor_gt 0.0190
_refine_ls_shift/su_max 0.0310
_refine_ls_structure_factor_coef F
_refine_ls_weighting_details 'w = 1/[0.0002Fo^2^ + \s(Fo^2^) + 0.005]'
_refine_ls_weighting_scheme calc
_refine_ls_wR_factor_ref 0.0240
_reflns_number_gt 1309
_reflns_number_total 1605
_reflns_threshold_expression F^2^>2.0\s(F^2^)
_cod_data_source_file b926376d.txt
_cod_data_source_block Eu-wt0964w
_cod_original_sg_symbol_H-M 'R 3 c'
_cod_original_formula_sum 'C27 H21 Eu O6 '
_cod_database_code 7212385

loop_
_symmetry_equiv_pos_site_id
_symmetry_equiv_pos_as_xyz
1 +X,+Y,+Z
2 -Y,+X-Y,+Z
3 -X+Y,-X,+Z
4 -X+Y,+Y,1/2+Z
5 +X,+X-Y,1/2+Z
6 -Y,-X,1/2+Z
7 2/3+X,1/3+Y,1/3+Z
8 2/3-Y,1/3+X-Y,1/3+Z
9 2/3-X+Y,1/3-X,1/3+Z
10 2/3-X+Y,1/3+Y,5/6+Z
11 2/3+X,1/3+X-Y,5/6+Z
12 2/3-Y,1/3-X,5/6+Z
13 1/3+X,2/3+Y,2/3+Z
14 1/3-Y,2/3+X-Y,2/3+Z
15 1/3-X+Y,2/3-X,2/3+Z
16 1/3-X+Y,2/3+Y,1/6+Z
17 1/3+X,2/3+X-Y,1/6+Z
18 1/3-Y,2/3-X,1/6+Z

loop_
_atom_site_label
_atom_site_type_symbol
_atom_site_fract_x
_atom_site_fract_y
_atom_site_fract_z
_atom_site_U_iso_or_equiv
_atom_site_adp_type
_atom_site_occupancy
_atom_site_symmetry_multiplicity
_atom_site_calc_flag
_atom_site_refinement_flags
Eu(1) Eu 0.0000 0.0000 0.3330(1) 0.01771(6) Uani 1.00 3 d S
O(1) O 0.08047(13) 0.0598(1) 0.5990(4) 0.0248(7) Uani 1.00 1 d .
O(2) O 0.0774(2) 0.1186(2) 0.3785(4) 0.0372(8) Uani 1.00 1 d .
C(1) C 0.1000(2) 0.1171(2) 0.5242(5) 0.0250(10) Uani 1.00 1 d .
C(2) C 0.1505(2) 0.1805(2) 0.6087(5) 0.0280(10) Uani 1.00 1 d .
C(3) C 0.1654(2) 0.2409(2) 0.5491(5) 0.0318(12) Uani 1.00 1 d .
C(4) C 0.2125(2) 0.3083(2) 0.6237(5) 0.0316(11) Uani 1.00 1 d .
C(5) C 0.2077(3) 0.3643(2) 0.5702(6) 0.0409(13) Uani 1.00 1 d .
C(6) C 0.2500(3) 0.4285(2) 0.6415(7) 0.048(2) Uani 1.00 1 d .
C(7) C 0.2971(3) 0.4381(2) 0.7633(6) 0.051(2) Uani 1.00 1 d .
C(8) C 0.3032(3) 0.3827(3) 0.8169(7) 0.047(1) Uani 1.00 1 d .
C(9) C 0.2611(2) 0.3184(2) 0.7491(6) 0.0379(12) Uani 1.00 1 d .
H(1) H 0.1732 0.1780 0.7093 0.034 Uiso 1.00 1 c R
H(2) H 0.1430 0.2410 0.4454 0.038 Uiso 1.00 1 c R
H(3) H 0.1754 0.3588 0.4843 0.049 Uiso 1.00 1 c R
H(4) H 0.2457 0.4662 0.6042 0.057 Uiso 1.00 1 c R
H(5) H 0.3256 0.4821 0.8112 0.061 Uiso 1.00 1 c R
H(6) H 0.3365 0.3891 0.9007 0.056 Uiso 1.00 1 c R
H(7) H 0.2653 0.2808 0.7880 0.046 Uiso 1.00 1 c R

loop_
_atom_site_aniso_label
_atom_site_aniso_U_11
_atom_site_aniso_U_22
_atom_site_aniso_U_33
_atom_site_aniso_U_12
_atom_site_aniso_U_13
_atom_site_aniso_U_23
Eu(1) 0.01918(10) 0.01918(10) 0.0148(1) 0.00958(5) 0.0000 0.0000
O(1) 0.0222(13) 0.0221(13) 0.027(2) 0.0090(12) 0.0036(12) 0.0001(12)
O(2) 0.046(2) 0.024(2) 0.029(2) 0.008(1) -0.011(1) -0.0012(13)
C(1) 0.022(2) 0.025(2) 0.026(2) 0.010(2) 0.005(2) 0.002(2)
C(2) 0.027(2) 0.026(2) 0.024(2) 0.008(2) -0.003(2) -0.001(2)
C(3) 0.031(2) 0.029(2) 0.029(3) 0.010(2) -0.003(2) -0.001(2)
C(4) 0.034(2) 0.024(2) 0.029(2) 0.008(2) 0.002(2) -0.002(2)
C(5) 0.041(3) 0.033(2) 0.049(3) 0.018(2) 0.001(2) 0.004(2)
C(6) 0.057(3) 0.026(2) 0.059(4) 0.020(2) 0.017(3) 0.002(2)
C(7) 0.051(3) 0.028(3) 0.051(4) 0.003(2) 0.009(3) -0.011(2)
C(8) 0.043(3) 0.039(3) 0.042(3) 0.009(2) -0.004(2) -0.005(2)
C(9) 0.039(3) 0.028(2) 0.038(3) 0.011(2) -0.003(2) 0.001(2)

loop_
_atom_type_symbol
_atom_type_description
_atom_type_scat_dispersion_real
_atom_type_scat_dispersion_imag
_atom_type_scat_source
C C 0.003 0.002
;
International Tables for Crystallography
(1992, Vol. C, Tables 4.2.6.8 and 6.1.1.4)
;
H H 0.000 0.000
;
International Tables for Crystallography
(1992, Vol. C, Table 6.1.1.4)
;
O O 0.011 0.006
;
International Tables for Crystallography
(1992, Vol. C, Tables 4.2.6.8 and 6.1.1.4)
;
Eu Eu -0.158 3.668
;
International Tables for Crystallography
(1992, Vol. C, Tables 4.2.6.8 and 6.1.1.4)
;

loop_
_geom_angle_atom_site_label_1
_geom_angle_atom_site_label_2
_geom_angle_atom_site_label_3
_geom_angle
_geom_angle_site_symmetry_1
_geom_angle_site_symmetry_2
_geom_angle_site_symmetry_3
O(1) Eu(1) O(1) 65.26(9) 2_555 . .
O(1) Eu(1) O(1) 65.26(8) 3_555 . .
O(1) Eu(1) O(1) 124.75(9) 4_554 . .
O(1) Eu(1) O(1) 102.92(9) 5_554 . .
O(1) Eu(1) O(1) 161.3(1) 6_554 . .
O(2) Eu(1) O(1) 51.4(1) . . .
O(2) Eu(1) O(1) 116.1(1) 2_555 . .
O(2) Eu(1) O(1) 80.7(1) 3_555 . .
Eu(1) O(1) C(1) 88.1(2) . . .
Eu(1) O(1) Eu(1) 99.34(8) . . 4_555
O(1) Eu(1) O(1) 65.3(1) 3_555 . 2_555
O(1) Eu(1) O(1) 102.9(1) 4_554 . 2_555
O(1) Eu(1) O(1) 161.26(8) 5_554 . 2_555
O(1) Eu(1) O(1) 124.75(8) 6_554 . 2_555
O(2) Eu(1) O(1) 80.7(1) . . 2_555
O(2) Eu(1) O(1) 51.38(9) 2_555 . 2_555
O(2) Eu(1) O(1) 116.1(1) 3_555 . 2_555
Eu(1) O(1) C(1) 88.1(2) . 2_555 2_555
Eu(1) O(1) Eu(1) 99.3(1) . 2_555 4_555
O(1) Eu(1) O(1) 161.26(9) 4_554 . 3_555
O(1) Eu(1) O(1) 124.8(1) 5_554 . 3_555
O(1) Eu(1) O(1) 102.92(9) 6_554 . 3_555
O(2) Eu(1) O(1) 116.1(1) . . 3_555
O(2) Eu(1) O(1) 80.7(1) 2_555 . 3_555
O(2) Eu(1) O(1) 51.4(1) 3_555 . 3_555
Eu(1) O(1) C(1) 88.1(2) . 3_555 3_555
Eu(1) O(1) Eu(1) 99.3(1) . 3_555 4_555
O(1) Eu(1) O(1) 71.1(1) 5_554 . 4_554
O(1) Eu(1) O(1) 71.1(1) 6_554 . 4_554
O(2) Eu(1) O(1) 73.9(1) . . 4_554
O(2) Eu(1) O(1) 80.6(1) 2_555 . 4_554
Eu(1) O(1) C(1) 132.9(3) . 4_554 4_554
O(1) Eu(1) O(1) 71.06(9) 6_554 . 5_554
O(2) Eu(1) O(1) 80.6(1) . . 5_554
O(2) Eu(1) O(1) 140.3(1) 2_555 . 5_554
O(2) Eu(1) O(1) 73.9(1) 3_555 . 5_554
Eu(1) O(1) C(1) 132.9(2) . 5_554 5_554
O(2) Eu(1) O(1) 140.3(1) . . 6_554
O(2) Eu(1) O(1) 73.9(1) 2_555 . 6_554
O(2) Eu(1) O(1) 80.6(1) 3_555 . 6_554
Eu(1) O(1) C(1) 132.9(3) . 6_554 6_554
O(2) Eu(1) O(2) 117.9(1) 2_555 . .
O(2) Eu(1) O(2) 117.9(1) 3_555 . .
Eu(1) O(2) C(1) 100.5(3) . . .
O(2) Eu(1) O(2) 117.9(1) 3_555 . 2_555
Eu(1) O(2) C(1) 100.5(3) . 2_555 2_555
Eu(1) O(2) C(1) 100.5(4) . 3_555 3_555
O(1) Eu(1) O(1) 71.1(1) . 4_555 2_555
O(1) Eu(1) O(1) 71.06(9) . 4_555 3_555
C(1) O(1) Eu(1) 132.9(3) . . 4_555
O(1) Eu(1) O(2) 73.9(1) . 4_555 4_555
O(1) Eu(1) O(2) 80.6(1) . 4_555 5_555
O(1) C(1) O(2) 120.0(3) . . .
O(1) C(1) C(2) 119.6(4) . . .
O(2) C(1) C(2) 120.4(4) . . .
C(1) C(2) C(3) 121.9(4) . . .
C(1) C(2) H(1) 119.0450 . . .
H(1) C(2) C(3) 119.0444 . . .
C(2) C(3) H(2) 116.0532 . . .
C(2) C(3) C(4) 127.9(4) . . .
H(2) C(3) C(4) 116.0529 . . .
C(3) C(4) C(5) 118.8(4) . . .
C(3) C(4) C(9) 123.0(5) . . .
C(9) C(4) C(5) 118.2(4) . . .
C(4) C(5) C(6) 120.6(5) . . .
C(4) C(5) H(3) 119.7000 . . .
C(4) C(9) H(7) 119.7861 . . .
C(4) C(9) C(8) 120.4(5) . . .
H(3) C(5) C(6) 119.6991 . . .
C(5) C(6) C(7) 121.1(6) . . .
C(5) C(6) H(4) 119.4617 . . .
C(6) C(7) C(8) 119.2(4) . . .
H(4) C(6) C(7) 119.4621 . . .
C(6) C(7) H(5) 120.4245 . . .
C(7) C(8) C(9) 120.6(5) . . .
H(5) C(7) C(8) 120.4241 . . .
C(7) C(8) H(6) 119.7088 . . .
C(8) C(9) H(7) 119.7866 . . .
H(6) C(8) C(9) 119.7081 . . .

loop_
_geom_bond_atom_site_label_1
_geom_bond_atom_site_label_2
_geom_bond_distance
_geom_bond_site_symmetry_2
Eu(1) O(1) 2.633(3) .
Eu(1) O(1) 2.633(3) 2_555
Eu(1) O(1) 2.633(3) 3_555
Eu(1) O(1) 2.443(3) 4_554
Eu(1) O(1) 2.443(3) 5_554
Eu(1) O(1) 2.443(3) 6_554
Eu(1) O(2) 2.389(3) .
Eu(1) O(2) 2.389(4) 2_555
Eu(1) O(2) 2.389(4) 3_555
O(1) Eu(1) 2.443(3) 4_555
O(1) C(1) 1.281(5) .
O(2) C(1) 1.246(5) .
C(1) C(2) 1.469(5) .
C(2) C(3) 1.317(7) .
C(2) H(1) 0.9500 .
C(3) C(4) 1.474(5) .
C(3) H(2) 0.9500 .
C(4) C(5) 1.390(8) .
C(4) C(9) 1.399(7) .
C(5) C(6) 1.394(6) .
C(5) H(3) 0.9500 .
C(6) C(7) 1.359(8) .
C(6) H(4) 0.9500 .
C(7) C(8) 1.393(9) .
C(7) H(5) 0.9500 .
C(8) C(9) 1.386(6) .
C(8) H(6) 0.9500 .
C(9) H(7) 0.9500 .

loop_
_geom_contact_atom_site_label_1
_geom_contact_atom_site_label_2
_geom_contact_distance
_geom_contact_site_symmetry_2
Eu(1) Eu(1) 3.872(2) 4_555
